data_7053911
loop_
_publ_author_name
'Wu, Huilu'
'Wang, Hua'
'Wang, Xiaoli'
'Pan, Guolong'
'Shi, Furong'
'Zhang, Yanhui'
'Bai, Yuchen'
'Kong, Jin'

_publ_section_title
;
 V-shaped ligand bis(2-benzimidazolylmethyl)amine containing three
 copper(ii) ternary complexes: synthesis, structure, DNA-binding
 properties and antioxidant activity
;
_journal_issue 3
_journal_name_full 'New Journal of Chemistry'
_journal_page_first 1052
_journal_paper_doi 10.1039/c3nj01145c
_journal_volume 38
_journal_year 2014
_chemical_formula_sum 'C20 H20 Cl Cu N5 O6'
_chemical_formula_weight 525.40
_chemical_name_systematic
; 
 ? 
;
_space_group_IT_number 14
_symmetry_cell_setting monoclinic
_symmetry_space_group_name_Hall '-P 2yn'
_symmetry_space_group_name_H-M 'P 1 21/n 1'
_atom_sites_solution_hydrogens geom
_atom_sites_solution_primary direct
_atom_sites_solution_secondary difmap
_audit_creation_method SHELXL-97
_cell_angle_alpha 90.00
_cell_angle_beta 96.304(9)
_cell_angle_gamma 90.00
_cell_formula_units_Z 4
_cell_length_a 12.467(9)
_cell_length_b 11.156(8)
_cell_length_c 16.139(12)
_cell_measurement_temperature 296(2)
_cell_volume 2231(3)
_computing_cell_refinement 'Bruker SMART'
_computing_data_collection 'Bruker SMART APEX II'
_computing_data_reduction 'Bruker SAINT '
_computing_structure_refinement 'SHELXL-97 (Sheldrick, 1997)'
_computing_structure_solution 'SHELXS-97 (Sheldrick, 1990)'
_diffrn_ambient_temperature 296(2)
_diffrn_measured_fraction_theta_full 0.993
_diffrn_measured_fraction_theta_max 0.993
_diffrn_measurement_device_type 'Bruker APEX II area detector'
_diffrn_measurement_method '\w scans'
_diffrn_radiation_monochromator graphite
_diffrn_radiation_source 'fine-focus sealed tube'
_diffrn_radiation_type MoK\a
_diffrn_radiation_wavelength 0.71073
_diffrn_reflns_av_R_equivalents 0.0545
_diffrn_reflns_av_sigmaI/netI 0.0513
_diffrn_reflns_limit_h_max 15
_diffrn_reflns_limit_h_min -13
_diffrn_reflns_limit_k_max 11
_diffrn_reflns_limit_k_min -13
_diffrn_reflns_limit_l_max 19
_diffrn_reflns_limit_l_min -19
_diffrn_reflns_number 15418
_diffrn_reflns_theta_full 25.50
_diffrn_reflns_theta_max 25.50
_diffrn_reflns_theta_min 2.54
_exptl_absorpt_coefficient_mu 1.146
_exptl_absorpt_correction_T_max 0.760
_exptl_absorpt_correction_T_min 0.716
_exptl_absorpt_correction_type multi-scan
_exptl_absorpt_process_details SADABS
_exptl_crystal_colour blue-green
_exptl_crystal_density_diffrn 1.564
_exptl_crystal_density_method 'not measured'
_exptl_crystal_description block
_exptl_crystal_F_000 1076
_exptl_crystal_size_max 0.30
_exptl_crystal_size_mid 0.26
_exptl_crystal_size_min 0.24
_refine_diff_density_max 0.768
_refine_diff_density_min -0.671
_refine_diff_density_rms 0.093
_refine_ls_extinction_method none
_refine_ls_goodness_of_fit_ref 1.037
_refine_ls_hydrogen_treatment mixed
_refine_ls_matrix_type full
_refine_ls_number_parameters 303
_refine_ls_number_reflns 4120
_refine_ls_number_restraints 0
_refine_ls_restrained_S_all 1.037
_refine_ls_R_factor_all 0.0571
_refine_ls_R_factor_gt 0.0457
_refine_ls_shift/su_max 0.001
_refine_ls_shift/su_mean 0.000
_refine_ls_structure_factor_coef Fsqd
_refine_ls_weighting_details 'calc w=1/[\s^2^(Fo^2^)+(0.0930P)^2^+0.0000P] where P=(Fo^2^+2Fc^2^)/3'
_refine_ls_weighting_scheme calc
_refine_ls_wR_factor_gt 0.1286
_refine_ls_wR_factor_ref 0.1376
_reflns_number_gt 3297
_reflns_number_total 4120
_reflns_threshold_expression >2sigma(I)
_cod_data_source_file c3nj01145c.txt
_cod_data_source_block 1
_cod_depositor_comments
;
The following automatic conversions were performed:

'_symmetry_cell_setting' value 'Monoclinic' changed to 'monoclinic'
according to
/usr/data/users/saulius/automatic-downloads/current/RSC/lib/dictionaries/cif_core.dic
dictionary named 'cif_core.dic' version 2.4.2 from
2011-04-26.

'_exptl_absorpt_correction_type' value 'Multi-scan'
changed to 'multi-scan' according to
/usr/data/users/saulius/automatic-downloads/current/RSC/lib/dictionaries/cif_core.dic
dictionary named 'cif_core.dic' version 2.4.2 from 2011-04-26.

Automatic conversion script
Id: cif_fix_values 2281 2013-09-26 08:29:07Z andrius 
;
_cod_original_sg_symbol_H-M 'P2(1)/n '
_cod_database_code 7053911

loop_
_symmetry_equiv_pos_as_xyz
'x, y, z'
'-x+1/2, y+1/2, -z+1/2'
'-x, -y, -z'
'x-1/2, -y-1/2, z-1/2'

loop_
_atom_site_label
_atom_site_type_symbol
_atom_site_fract_x
_atom_site_fract_y
_atom_site_fract_z
_atom_site_U_iso_or_equiv
_atom_site_adp_type
_atom_site_occupancy
_atom_site_symmetry_multiplicity
_atom_site_calc_flag
_atom_site_refinement_flags
Cu Cu 0.59075(3) 0.60765(3) 0.11441(2) 0.02750(16) Uani 1 1 d .
Cl Cl 0.37204(7) 0.76243(7) 0.31295(5) 0.0383(2) Uani 1 1 d .
O1 O 0.63238(16) 0.69142(17) 0.01641(12) 0.0292(5) Uani 1 1 d .
O2 O 0.60300(18) 0.8366(2) 0.10379(12) 0.0356(5) Uani 1 1 d .
N5 N 0.4393(2) 0.5797(2) 0.07329(15) 0.0298(6) Uani 1 1 d .
N1 N 0.5432(2) 0.5282(3) 0.21984(17) 0.0382(6) Uani 1 1 d .
N3 N 0.7344(2) 0.5918(2) 0.17672(15) 0.0316(6) Uani 1 1 d .
C18 C 0.6694(3) 0.8873(3) -0.02620(18) 0.0309(7) Uani 1 1 d .
H18 H 0.6989 0.8556 -0.0719 0.037 Uiso 1 1 calc R
N4 N 0.2809(2) 0.5060(2) 0.09660(16) 0.0367(6) Uani 1 1 d .
H4 H 0.2332 0.4676 0.1208 0.044 Uiso 1 1 calc R
C2 C 0.7363(3) 0.5214(3) 0.24412(18) 0.0345(7) Uani 1 1 d .
C17 C 0.6328(2) 0.8026(3) 0.03589(17) 0.0264(6) Uani 1 1 d .
C16 C 0.3637(3) 0.6173(3) 0.0088(2) 0.0306(7) Uani 1 1 d .
C10 C 0.3852(3) 0.5133(3) 0.12363(19) 0.0339(7) Uani 1 1 d .
C12 C 0.1686(3) 0.5962(3) -0.0309(2) 0.0426(9) Uani 1 1 d .
H12 H 0.1016 0.5652 -0.0217 0.051 Uiso 1 1 calc R
O6 O 0.4595(2) 0.7689(2) 0.26252(16) 0.0496(6) Uani 1 1 d .
C8 C 0.8409(3) 0.6242(3) 0.17038(19) 0.0312(7) Uani 1 1 d .
N2 N 0.8358(2) 0.5051(2) 0.28137(15) 0.0395(7) Uani 1 1 d .
H2 H 0.8533 0.4624 0.3252 0.047 Uiso 1 1 calc R
C15 C 0.3737(3) 0.6903(3) -0.05943(19) 0.0332(7) Uani 1 1 d .
H15 H 0.4400 0.7222 -0.0692 0.040 Uiso 1 1 calc R
C19 C 0.6625(3) 1.0048(3) -0.02041(19) 0.0354(7) Uani 1 1 d .
H19 H 0.6320 1.0354 0.0253 0.043 Uiso 1 1 calc R
C4 C 1.0175(3) 0.5847(3) 0.2476(2) 0.0461(9) Uani 1 1 d .
H4A H 1.0599 0.5491 0.2919 0.055 Uiso 1 1 calc R
C3 C 0.9068(3) 0.5693(3) 0.23687(19) 0.0362(7) Uani 1 1 d .
C7 C 0.8873(3) 0.6927(3) 0.1118(2) 0.0344(7) Uani 1 1 d .
H7 H 0.8456 0.7273 0.0668 0.041 Uiso 1 1 calc R
C6 C 0.9994(3) 0.7074(3) 0.1234(2) 0.0428(8) Uani 1 1 d .
H6 H 1.0325 0.7536 0.0855 0.051 Uiso 1 1 calc R
C9 C 0.4430(3) 0.4568(3) 0.1994(2) 0.0375(8) Uani 1 1 d .
H9A H 0.3988 0.4589 0.2452 0.045 Uiso 1 1 calc R
H9B H 0.4605 0.3740 0.1884 0.045 Uiso 1 1 calc R
C13 C 0.1801(3) 0.6682(3) -0.0971(2) 0.0458(9) Uani 1 1 d .
H13 H 0.1195 0.6880 -0.1333 0.055 Uiso 1 1 calc R
C11 C 0.2614(3) 0.5703(3) 0.0229(2) 0.0347(7) Uani 1 1 d .
O3 O 0.4038(2) 0.8048(4) 0.39465(17) 0.0791(11) Uani 1 1 d .
C14 C 0.2816(3) 0.7138(3) -0.1122(2) 0.0400(8) Uani 1 1 d .
H14 H 0.2866 0.7610 -0.1592 0.048 Uiso 1 1 calc R
O5 O 0.3344(4) 0.6416(3) 0.3140(3) 0.1058(15) Uani 1 1 d .
C20 C 0.6991(3) 1.0930(3) -0.0806(2) 0.0469(9) Uani 1 1 d .
H20A H 0.7337 1.0514 -0.1224 0.070 Uiso 1 1 calc R
H20B H 0.7493 1.1479 -0.0515 0.070 Uiso 1 1 calc R
H20C H 0.6380 1.1365 -0.1065 0.070 Uiso 1 1 calc R
C5 C 1.0628(3) 0.6546(3) 0.1903(2) 0.0468(9) Uani 1 1 d .
H5 H 1.1370 0.6669 0.1963 0.056 Uiso 1 1 calc R
C1 C 0.6342(3) 0.4685(3) 0.2693(2) 0.0422(8) Uani 1 1 d .
H1A H 0.6322 0.3829 0.2586 0.051 Uiso 1 1 calc R
H1B H 0.6301 0.4813 0.3283 0.051 Uiso 1 1 calc R
O4 O 0.2850(2) 0.8360(3) 0.27722(18) 0.0727(9) Uani 1 1 d .
H1 H 0.528(3) 0.597(4) 0.254(2) 0.054(12) Uiso 1 1 d .

loop_
_atom_site_aniso_label
_atom_site_aniso_U_11
_atom_site_aniso_U_22
_atom_site_aniso_U_33
_atom_site_aniso_U_23
_atom_site_aniso_U_13
_atom_site_aniso_U_12
Cu 0.0316(3) 0.0268(2) 0.0254(2) 0.00329(14) 0.00932(16) -0.00028(14)
Cl 0.0391(5) 0.0398(5) 0.0384(4) -0.0031(3) 0.0150(3) 0.0050(3)
O1 0.0362(12) 0.0256(11) 0.0273(10) 0.0014(8) 0.0093(9) -0.0017(9)
O2 0.0497(14) 0.0327(12) 0.0268(11) -0.0017(9) 0.0143(10) -0.0047(10)
N5 0.0326(14) 0.0292(13) 0.0298(13) -0.0013(10) 0.0134(11) -0.0014(11)
N1 0.0494(17) 0.0333(15) 0.0345(14) 0.0040(12) 0.0162(12) 0.0016(13)
N3 0.0366(15) 0.0352(14) 0.0237(12) 0.0043(10) 0.0068(11) 0.0039(11)
C18 0.0367(17) 0.0327(17) 0.0248(15) 0.0029(12) 0.0102(13) 0.0002(13)
N4 0.0355(15) 0.0329(14) 0.0464(16) -0.0037(12) 0.0261(12) -0.0086(12)
C2 0.049(2) 0.0293(16) 0.0258(15) 0.0024(12) 0.0083(14) 0.0057(14)
C17 0.0239(15) 0.0304(16) 0.0256(14) 0.0012(12) 0.0061(11) -0.0012(12)
C16 0.0297(17) 0.0282(16) 0.0356(16) -0.0058(12) 0.0117(13) -0.0004(12)
C10 0.0432(19) 0.0260(15) 0.0366(17) -0.0044(13) 0.0222(14) -0.0048(14)
C12 0.0282(18) 0.0401(19) 0.061(2) -0.0136(16) 0.0117(16) -0.0035(14)
O6 0.0476(15) 0.0584(16) 0.0473(15) -0.0047(12) 0.0252(12) 0.0037(12)
C8 0.0374(18) 0.0279(16) 0.0286(15) -0.0041(12) 0.0041(13) 0.0050(13)
N2 0.0549(18) 0.0394(15) 0.0236(13) 0.0062(11) 0.0023(12) 0.0104(13)
C15 0.0319(17) 0.0335(17) 0.0354(16) -0.0010(13) 0.0087(13) -0.0019(13)
C19 0.0463(19) 0.0330(17) 0.0281(15) 0.0004(13) 0.0086(14) -0.0019(14)
C4 0.046(2) 0.048(2) 0.0410(19) -0.0108(16) -0.0096(17) 0.0152(17)
C3 0.044(2) 0.0340(17) 0.0295(15) -0.0044(13) 0.0014(14) 0.0073(15)
C7 0.0336(17) 0.0338(17) 0.0364(17) 0.0026(13) 0.0068(13) 0.0032(14)
C6 0.0390(19) 0.0394(19) 0.052(2) -0.0054(16) 0.0132(16) 0.0027(15)
C9 0.049(2) 0.0284(17) 0.0387(17) 0.0039(13) 0.0206(15) -0.0023(15)
C13 0.040(2) 0.041(2) 0.055(2) -0.0100(17) -0.0013(17) 0.0039(16)
C11 0.0305(17) 0.0267(15) 0.0494(19) -0.0090(14) 0.0149(14) -0.0045(13)
O3 0.063(2) 0.135(3) 0.0405(16) -0.0239(17) 0.0087(14) 0.0132(19)
C14 0.044(2) 0.0376(18) 0.0391(18) -0.0005(14) 0.0069(15) 0.0024(15)
O5 0.151(4) 0.0444(17) 0.140(4) -0.009(2) 0.100(3) -0.014(2)
C20 0.070(3) 0.0333(18) 0.0402(19) 0.0035(15) 0.0174(18) -0.0058(17)
C5 0.0338(19) 0.046(2) 0.061(2) -0.0154(18) 0.0042(17) 0.0045(16)
C1 0.057(2) 0.0409(19) 0.0311(16) 0.0102(14) 0.0153(15) 0.0073(17)
O4 0.0588(18) 0.103(2) 0.0579(18) -0.0014(17) 0.0119(15) 0.0354(18)

loop_
_atom_type_symbol
_atom_type_description
_atom_type_scat_dispersion_real
_atom_type_scat_dispersion_imag
_atom_type_scat_source
C C 0.0033 0.0016 'International Tables Vol C Tables 4.2.6.8 and 6.1.1.4'
H H 0.0000 0.0000 'International Tables Vol C Tables 4.2.6.8 and 6.1.1.4'
N N 0.0061 0.0033 'International Tables Vol C Tables 4.2.6.8 and 6.1.1.4'
O O 0.0106 0.0060 'International Tables Vol C Tables 4.2.6.8 and 6.1.1.4'
Cl Cl 0.1484 0.1585 'International Tables Vol C Tables 4.2.6.8 and 6.1.1.4'
Cu Cu 0.3201 1.2651 'International Tables Vol C Tables 4.2.6.8 and 6.1.1.4'

loop_
_geom_angle_atom_site_label_1
_geom_angle_atom_site_label_2
_geom_angle_atom_site_label_3
_geom_angle
_geom_angle_site_symmetry_1
_geom_angle_site_symmetry_3
O1 Cu N5 97.69(10) . .
O1 Cu N3 98.57(10) . .
N5 Cu N3 162.09(11) . .
O1 Cu N1 176.79(10) . .
N5 Cu N1 81.78(11) . .
N3 Cu N1 82.39(12) . .
O1 Cu O2 56.44(8) . .
N5 Cu O2 101.44(9) . .
N3 Cu O2 93.79(9) . .
N1 Cu O2 120.51(9) . .
O3 Cl O5 111.3(3) . 1
O3 Cl O5 111.3(3) . .
O5 Cl O5 0.0(4) 1 .
O3 Cl O4 107.8(2) . .
O5 Cl O4 108.1(3) 1 .
O5 Cl O4 108.1(3) . .
O3 Cl O6 111.10(18) . 1
O5 Cl O6 109.03(19) 1 1
O5 Cl O6 109.03(19) . 1
O4 Cl O6 109.46(18) . 1
O3 Cl O6 111.10(18) . .
O5 Cl O6 109.03(19) 1 .
O5 Cl O6 109.03(19) . .
O4 Cl O6 109.46(18) . .
O6 Cl O6 0.00(15) 1 .
C17 O1 Cu 105.00(18) . .
C17 O2 Cu 77.42(17) . .
C10 N5 C16 106.1(3) . .
C10 N5 Cu 114.5(2) . .
C16 N5 Cu 139.1(2) . .
C1 N1 C9 117.2(3) . .
C1 N1 Cu 111.5(2) . .
C9 N1 Cu 110.95(19) . .
C2 N3 C8 106.3(3) . .
C2 N3 Cu 113.7(2) . .
C8 N3 Cu 139.8(2) . .
C19 C18 C17 123.9(3) . .
C10 N4 C11 108.8(3) . .
N2 C2 N3 112.3(3) . .
N2 C2 C1 126.9(3) . .
N3 C2 C1 120.7(3) . .
O2 C17 O1 121.0(3) . .
O2 C17 C18 122.6(3) . .
O1 C17 C18 116.4(3) . .
C15 C16 N5 131.3(3) . .
C15 C16 C11 120.3(3) . .
N5 C16 C11 108.3(3) . .
N4 C10 N5 112.1(3) . .
N4 C10 C9 127.7(3) . .
N5 C10 C9 120.2(3) . .
C13 C12 C11 117.3(3) . .
O6 O6 Cl 0(10) 1 .
N3 C8 C7 131.7(3) . .
N3 C8 C3 108.2(3) . .
C7 C8 C3 120.1(3) . .
C2 N2 C3 108.0(3) . .
C14 C15 C16 117.5(3) . .
C18 C19 C20 125.7(3) . .
C5 C4 C3 117.6(3) . .
C4 C3 N2 132.8(3) . .
C4 C3 C8 122.0(3) . .
N2 C3 C8 105.2(3) . .
C8 C7 C6 117.3(3) . .
C5 C6 C7 121.7(3) . .
N1 C9 C10 105.9(2) . .
C12 C13 C14 121.7(3) . .
N4 C11 C12 133.9(3) . .
N4 C11 C16 104.7(3) . .
C12 C11 C16 121.4(3) . .
C15 C14 C13 121.8(3) . .
O5 O5 Cl 0(10) 1 .
C4 C5 C6 121.3(3) . .
N1 C1 C2 107.6(3) . .

loop_
_geom_bond_atom_site_label_1
_geom_bond_atom_site_label_2
_geom_bond_distance
_geom_bond_site_symmetry_2
Cu O1 1.956(2) .
Cu N5 1.957(3) .
Cu N3 1.963(3) .
Cu N1 2.063(3) .
Cu O2 2.566(3) .
Cl O3 1.416(3) .
Cl O5 1.428(3) 1
Cl O5 1.428(3) .
Cl O4 1.431(3) .
Cl O6 1.433(3) 1
Cl O6 1.433(3) .
O1 C17 1.279(4) .
O2 C17 1.254(4) .
N5 C10 1.335(4) .
N5 C16 1.390(4) .
N1 C1 1.473(4) .
N1 C9 1.487(4) .
N3 C2 1.340(4) .
N3 C8 1.390(4) .
C18 C19 1.318(4) .
C18 C17 1.485(4) .
N4 C10 1.327(4) .
N4 C11 1.387(4) .
C2 N2 1.330(4) .
C2 C1 1.499(5) .
C16 C15 1.386(4) .
C16 C11 1.420(5) .
C10 C9 1.490(5) .
C12 C13 1.357(6) .
C12 C11 1.399(5) .
O6 O6 0.000(5) 1
C8 C7 1.391(5) .
C8 C3 1.417(4) .
N2 C3 1.398(5) .
C15 C14 1.377(4) .
C19 C20 1.489(5) .
C4 C5 1.377(6) .
C4 C3 1.382(5) .
C7 C6 1.398(5) .
C6 C5 1.397(5) .
C13 C14 1.410(5) .
O5 O5 0.000(11) 1

loop_
_geom_hbond_atom_site_label_D
_geom_hbond_atom_site_label_H
_geom_hbond_atom_site_label_A
_geom_hbond_distance_DH
_geom_hbond_distance_HA
_geom_hbond_distance_DA
_geom_hbond_angle_DHA
_geom_hbond_site_symmetry_A
C9 H9A O5 0.97 2.50 3.171(5) 126.6 1
N1 H1 O6 0.98(4) 2.11(4) 2.989(4) 149(3) 1
N4 H4 O3 0.86 2.49 3.229(5) 145.0 2_545
N4 H4 O4 0.86 2.24 2.964(4) 142.4 2_545
N2 H2 O2 0.86 1.86 2.690(4) 163.1 2_645
C13 H13 O6 0.93 2.51 3.438(5) 176.3 4_575

loop_
_geom_torsion_atom_site_label_1
_geom_torsion_atom_site_label_2
_geom_torsion_atom_site_label_3
_geom_torsion_atom_site_label_4
_geom_torsion
_geom_torsion_site_symmetry_1
_geom_torsion_site_symmetry_4
N5 Cu O1 C17 100.92(18) . .
N3 Cu O1 C17 -86.61(18) . .
N1 Cu O1 C17 20.7(18) . .
O2 Cu O1 C17 2.25(16) . .
O1 Cu O2 C17 -2.27(16) . .
N5 Cu O2 C17 -93.97(18) . .
N3 Cu O2 C17 95.50(18) . .
N1 Cu O2 C17 178.90(17) . .
O1 Cu N5 C10 174.9(2) . .
N3 Cu N5 C10 19.8(5) . .
N1 Cu N5 C10 -8.3(2) . .
O2 Cu N5 C10 -127.9(2) . .
O1 Cu N5 C16 -13.0(3) . .
N3 Cu N5 C16 -168.0(3) . .
N1 Cu N5 C16 163.8(3) . .
O2 Cu N5 C16 44.2(3) . .
O1 Cu N1 C1 -126.1(17) . .
N5 Cu N1 C1 153.2(2) . .
N3 Cu N1 C1 -18.4(2) . .
O2 Cu N1 C1 -108.3(2) . .
O1 Cu N1 C9 101.3(18) . .
N5 Cu N1 C9 20.6(2) . .
N3 Cu N1 C9 -151.0(2) . .
O2 Cu N1 C9 119.1(2) . .
O1 Cu N3 C2 -171.0(2) . .
N5 Cu N3 C2 -16.0(5) . .
N1 Cu N3 C2 12.0(2) . .
O2 Cu N3 C2 132.3(2) . .
O1 Cu N3 C8 2.6(3) . .
N5 Cu N3 C8 157.6(3) . .
N1 Cu N3 C8 -174.4(3) . .
O2 Cu N3 C8 -54.1(3) . .
C8 N3 C2 N2 -0.5(4) . .
Cu N3 C2 N2 175.2(2) . .
C8 N3 C2 C1 -179.2(3) . .
Cu N3 C2 C1 -3.5(4) . .
Cu O2 C17 O1 3.4(2) . .
Cu O2 C17 C18 -177.1(3) . .
Cu O1 C17 O2 -4.5(3) . .
Cu O1 C17 C18 176.0(2) . .
C19 C18 C17 O2 -8.0(5) . .
C19 C18 C17 O1 171.5(3) . .
C10 N5 C16 C15 178.1(3) . .
Cu N5 C16 C15 5.6(5) . .
C10 N5 C16 C11 0.0(3) . .
Cu N5 C16 C11 -172.5(2) . .
C11 N4 C10 N5 0.4(4) . .
C11 N4 C10 C9 -178.9(3) . .
C16 N5 C10 N4 -0.2(3) . .
Cu N5 C10 N4 174.4(2) . .
C16 N5 C10 C9 179.1(3) . .
Cu N5 C10 C9 -6.3(4) . .
O3 Cl O6 O6 0.0(2) . 1
O5 Cl O6 O6 0.00(15) 1 1
O5 Cl O6 O6 0.00(15) . 1
O4 Cl O6 O6 0.00(17) . 1
C2 N3 C8 C7 177.9(3) . .
Cu N3 C8 C7 4.0(6) . .
C2 N3 C8 C3 0.3(3) . .
Cu N3 C8 C3 -173.6(2) . .
N3 C2 N2 C3 0.5(4) . .
C1 C2 N2 C3 179.1(3) . .
N5 C16 C15 C14 -178.4(3) . .
C11 C16 C15 C14 -0.5(5) . .
C17 C18 C19 C20 179.3(3) . .
C5 C4 C3 N2 179.3(3) . .
C5 C4 C3 C8 -0.8(5) . .
C2 N2 C3 C4 179.6(4) . .
C2 N2 C3 C8 -0.2(3) . .
N3 C8 C3 C4 -179.9(3) . .
C7 C8 C3 C4 2.2(5) . .
N3 C8 C3 N2 -0.1(3) . .
C7 C8 C3 N2 -178.0(3) . .
N3 C8 C7 C6 -179.4(3) . .
C3 C8 C7 C6 -2.1(4) . .
C8 C7 C6 C5 0.8(5) . .
C1 N1 C9 C10 -156.7(3) . .
Cu N1 C9 C10 -27.0(3) . .
N4 C10 C9 N1 -158.2(3) . .
N5 C10 C9 N1 22.6(4) . .
C11 C12 C13 C14 1.1(5) . .
C10 N4 C11 C12 -177.9(3) . .
C10 N4 C11 C16 -0.3(3) . .
C13 C12 C11 N4 177.2(3) . .
C13 C12 C11 C16 -0.1(5) . .
C15 C16 C11 N4 -178.1(3) . .
N5 C16 C11 N4 0.2(3) . .
C15 C16 C11 C12 -0.2(5) . .
N5 C16 C11 C12 178.2(3) . .
C16 C15 C14 C13 1.5(5) . .
C12 C13 C14 C15 -1.9(5) . .
O3 Cl O5 O5 0.00(14) . 1
O4 Cl O5 O5 0.00(10) . 1
O6 Cl O5 O5 0.0(2) 1 1
O6 Cl O5 O5 0.0(2) . 1
C3 C4 C5 C6 -0.5(5) . .
C7 C6 C5 C4 0.5(5) . .
C9 N1 C1 C2 149.4(3) . .
Cu N1 C1 C2 20.0(3) . .
N2 C2 C1 N1 169.9(3) . .
N3 C2 C1 N1 -11.5(4) . .
